data_2002083
loop_
_publ_author_name
'Wang, J.-C.'
'Wang, Y.'

_publ_section_title
;
 Structure of [Au(PPh~3~)~2~][C(CN)~3~]
;
_journal_issue 1
_journal_name_full 'Acta Crystallographica Section C'
_journal_page_first 131
_journal_page_last 132
_journal_paper_doi 10.1107/S0108270192008461
_journal_volume 49
_journal_year 1993
_chemical_formula_moiety 'Au1[P1 (C6 H5)3]2 (C4 N3)'
_chemical_formula_sum 'C40 H30 Au N3 P2'
_chemical_formula_weight 811.62
_space_group_crystal_system monoclinic
_space_group_IT_number 14
_space_group_name_Hall '-P 2ybc'
_space_group_name_H-M_alt 'P 1 21/c 1'
_atom_type_scat_source IntTabIV
_cell_angle_alpha 90
_cell_angle_beta 97.44(2)
_cell_angle_gamma 90
_cell_formula_units_Z 4
_cell_length_a 12.336(2)
_cell_length_b 14.108(2)
_cell_length_c 19.875(8)
_cell_measurement_reflns_used 25
_cell_measurement_temperature 298
_cell_measurement_theta_max 14
_cell_measurement_theta_min 9.5
_cell_volume 3429.9(16)
_diffrn_measurement_device 'Enraf-Nonius CAD-4'
_diffrn_measurement_method \q/2\q
_diffrn_radiation_type 'Mo K\a'
_diffrn_radiation_wavelength 0.71073
_diffrn_reflns_limit_h_max 14
_diffrn_reflns_limit_h_min -14
_diffrn_reflns_limit_k_max 16
_diffrn_reflns_limit_k_min 0
_diffrn_reflns_limit_l_max 23
_diffrn_reflns_limit_l_min 0
_diffrn_reflns_number 6301
_diffrn_reflns_theta_max 25.0
_diffrn_standards_decay_% 3
_diffrn_standards_interval_time 120
_diffrn_standards_number 3
_exptl_absorpt_coefficient_mu 4.40
_exptl_absorpt_correction_T_max 1.0000
_exptl_absorpt_correction_T_min 0.6788
_exptl_absorpt_correction_type empirical
_exptl_crystal_colour colorless
_exptl_crystal_density_diffrn 1.572
_exptl_crystal_description 'crystal description?'
_exptl_crystal_size_max 0.40
_exptl_crystal_size_mid 0.30
_exptl_crystal_size_min 0.25
_refine_diff_density_max 0.616
_refine_diff_density_min -0.586
_refine_ls_goodness_of_fit_obs 0.495
_refine_ls_hydrogen_treatment noref
_refine_ls_number_parameters 236
_refine_ls_number_reflns 2890
_refine_ls_R_factor_obs 0.033
_refine_ls_shift/esd_max 0.05
_refine_ls_structure_factor_coef F
_refine_ls_weighting_details 'w = 4F~o~^2^/[\s^2^(I)+(0.02F~o~^2^)^2^]'
_refine_ls_weighting_scheme calc
_refine_ls_wR_factor_obs 0.037
_reflns_number_observed 2890
_reflns_number_total 6014
_reflns_observed_criterion I>3\s(I)
_cod_data_source_file ha1016.cif
_cod_data_source_block ha1016a
_cod_depositor_comments
;
 Updating space group information and adding the symmetry operation list.

 Antanas Vaitkus,
 2018-06-15

The following automatic conversions were performed:

'_refine_ls_weighting_scheme' value 'w =
4F~o~^2^/[\s^2^(I)+(0.02F~o~^2^)^2^]' was changed to 'calc'. New tag
'_refine_ls_weighting_details' was created. The value of the new tag
was set to 'w = 4F~o~^2^/[\s^2^(I)+(0.02F~o~^2^)^2^]'.

Automatic conversion script
Id: cif_fix_values 3143 2015-03-26 13:38:13Z robertas 
;
_cod_original_cell_volume 3430.(2)
_cod_original_sg_symbol_H-M P21/c
_cod_original_formula_sum 'C40 H30 Au1 N3 P2'
_cod_database_code 2002083

loop_
_space_group_symop_id
_space_group_symop_operation_xyz
1 x,y,z
2 -x,y+1/2,-z+1/2
3 -x,-y,-z
4 x,-y+1/2,z+1/2

loop_
_atom_site_label
_atom_site_fract_x
_atom_site_fract_y
_atom_site_fract_z
Au1 .24956(5) .09032(3) .25351(2)
P1 .1478(2) .0657(2) .15020(10)
P2 .3562(2) .0621(2) .35520(10)
N1 .2300(10) .2758(8) .2884(6)
N2 .4170(10) .5440(10) .3024(9)
N3 .0760(10) .5249(9) .1945(7)
C1 .2380(10) .3545(9) .2767(6)
C2 .3400(10) .5040(10) .2860(7)
C3 .1520(10) .4910(9) .2246(6)
C4 .2440(10) .4499(7) .2618(6)
C11 .0243(7) .1346(7) .1316(4)
C12 .0326(9) .2317(8) .1319(5)
C13 -.0591(9) .2898(9) .1158(5)
C14 -.1590(10) .2449(9) .1019(6)
C15 -.1700(10) .1497(9) .1035(6)
C16 -.0773(9) .0929(9) .1180(5)
C21 .2249(8) .0844(8) .0796(4)
C22 .3337(9) .0626(8) .0876(5)
C23 .3930(10) .0707(9) .0327(6)
C24 .3410(10) .0994(9) -.0290(6)
C25 .2330(10) .1225(9) -.0375(6)
C26 .1724(9) .1171(7) .0170(5)
C31 .1095(7) -.0578(6) .1432(4)
C32 .1110(8) -.1084(7) .0830(5)
C33 .0887(9) -.2036(9) .0809(6)
C34 .0620(10) -.2524(9) .1361(6)
C35 .0570(10) -.2020(10) .1959(7)
C36 .0812(9) -.1048(9) .2000(6)
C41 .4543(8) .1532(7) .3857(5)
C42 .4760(9) .1731(7) .4539(5)
C43 .5540(9) .2427(8) .4760(6)
C44 .6090(10) .2863(9) .4325(6)
C45 .5930(10) .2650(10) .3641(7)
C46 .5120(10) .1970(10) .3411(6)
C51 .2725(8) .0455(7) .4230(5)
C52 .1880(10) .1099(9) .4283(6)
C53 .1260(10) .1010(10) .4812(6)
C54 .1450(10) .0262(9) .5256(6)
C55 .2250(10) -.0381(9) .5202(6)
C56 .2903(8) -.0281(7) .4687(5)
C61 .4333(8) -.0462(7) .3506(5)
C62 .3740(10) -.1254(8) .3229(5)
C63 .4240(10) -.2133(9) .3200(6)
C64 .5340(10) -.2190(10) .3430(6)
C65 .5930(10) -.1430(9) .3679(6)
C66 .5410(10) -.0565(9) .3733(6)
H12 .1023 .2601 .1433
H13 -.0529 .3568 .1145
H14 -.2220 .2827 .0906
H15 -.2409 .1217 .0947
H16 -.0840 .0257 .1184
H22 .3688 .0419 .1304
H23 .4690 .0563 .0380
H24 .3811 .1033 -.0665
H25 .1985 .1424 -.0807
H26 .0975 .1349 .0119
H32 .1276 -.0768 .0434
H33 .0919 -.2369 .0396
H34 .0469 -.3184 .1336
H35 .0363 -.2332 .2344
H36 .0785 -.0714 .2412
H42 .4386 .1402 .4856
H43 .5674 .2583 .5228
H44 .6603 .3337 .4486
H45 .6352 .2953 .3334
H46 .4984 .1812 .2942
H52 .1739 .1594 .3960
H53 .0704 .1458 .4867
H54 .1011 .0196 .5611
H55 .2355 -.0895 .5511
H56 .3475 -.0721 .4651
H62 .2989 -.1186 .3059
H63 .3836 -.2674 .3028
H64 .5702 -.2781 .3412
H65 .6691 -.1487 .3816
H66 .5814 -.0039 .3931

loop_
_geom_angle_atom_site_label_1
_geom_angle_atom_site_label_2
_geom_angle_atom_site_label_3
_geom_angle
_geom_angle_publ_flag
P1 Au1 P2 161.23(9) yes
Au1 P1 C11 116.9(3) yes
Au1 P1 C21 113.0(3) yes
Au1 P1 C31 108.8(3) yes
C11 P1 C21 106.1(4) yes
C11 P1 C31 107.3(4) yes
C21 P1 C31 103.8(5) yes
Au1 P2 C41 116.8(3) yes
Au1 P2 C51 111.0(3) yes
Au1 P2 C61 110.3(3) yes
C41 P2 C51 105.2(4) yes
C41 P2 C61 106.4(5) yes
C51 P2 C61 106.4(5) yes
N1 C1 C4 177.(2) yes
N2 C2 C4 177.(2) yes
N3 C3 C4 179.(2) yes
C1 C4 C2 120.0(10) yes
C1 C4 C3 118.0(10) yes
C2 C4 C3 122.0(10) yes
P1 C11 C12 118.3(7) yes
C14 C15 C16 119.0(10) yes
C11 C16 C15 120.0(10) yes
p1 C21 C22 118.9(7) yes
p1 C21 C26 120.4(8) yes
c22 C21 C26 120.7(9) yes
C21 C22 C23 119.9(9) yes
C22 C23 C24 119.0(10) yes
C23 C24 C25 121.0(10) yes
C24 C25 C26 120.0(10) yes
C21 C26 C25 118.0(10) yes
P1 C31 C32 121.8(7) yes
P1 C31 C36 119.2(7) yes
C32 C31 C36 118.9(9) yes
C31 C32 C33 120.2(9) yes
C32 C33 C34 122.0(10) yes
C33 C34 C35 118.0(10) yes
C34 C35 C36 121.0(10) yes
C31 C36 C35 120.0(10) yes
P2 C41 C42 120.7(8) yes
P2 C41 C46 119.2(8) yes
P1 C11 C16 122.1(8) yes
C12 C11 C16 119.5(9) yes
C11 C12 C13 122.0(10) yes
C12 C13 C14 117.0(10) yes
C13 C14 C15 123.0(10) yes
C41 C46 C45 120.0(10) yes
P2 C51 C52 118.2(8) yes
P2 C51 C56 121.9(8) yes
C52 C51 C56 120.0(10) yes
C51 C52 C53 119.0(10) yes
C52 C53 C54 119.0(10) yes
C53 C54 C55 122.0(10) yes
C54 C55 C56 119.0(10) yes
C51 C56 C55 120.0(10) yes
C42 C41 C46 120.0(10) yes
C41 C42 C43 119.0(10) yes
C42 C43 C44 121.0(10) yes
C43 C44 C45 122.0(10) yes
C44 C45 C46 118.0(10) yes
P2 C61 C62 116.2(8) yes
P2 C61 C66 125.0(8) yes
C62 C61 C66 119.0(10) yes
C61 C62 C63 121.0(10) yes
C62 C63 C64 117.0(10) yes
C63 C64 C65 122.0(10) yes
C64 C65 C66 120.0(10) yes
C61 C66 C65 121.0(10) yes

loop_
_geom_bond_atom_site_label_1
_geom_bond_atom_site_label_2
_geom_bond_distance
_geom_bond_publ_flag
Au1 P1 2.290(2) yes
Au1 P2 2.300(2) yes
P1 C11 1.805(9) yes
P1 C21 1.810(10) yes
P1 C31 1.806(9) yes
P2 C41 1.810(10) yes
P2 C51 1.810(10) yes
P2 C61 1.810(10) yes
N1 C2 1.14(2) yes
N2 C2 1.12(2) yes
N3 C3 1.16(2) yes
C1 C4 1.38(2) yes
C2 C4 1.44(2) yes
C3 C4 1.39(2) yes
C11 C12 1.370(10) yes
C11 C16 1.380(10) yes
C12 C13 1.40(2) yes
C13 C14 1.38(2) yes
C14 C15 1.35(2) yes
C15 C16 1.40(2) yes
C25 C26 1.40(2) yes
C31 C32 1.400(10) yes
C31 C36 1.390(10) yes
C32 C33 1.37(2) yes
C33 C34 1.37(2) yes
C34 C35 1.40(2) yes
C35 C36 1.40(2) yes
C41 C42 1.380(10) yes
C41 C46 1.35(2) yes
C42 C43 1.40(2) yes
C43 C44 1.32(2) yes
C44 C45 1.38(2) yes
C45 C46 1.42(2) yes
C51 C52 1.39(2) yes
C51 C56 1.380(10) yes
C52 C53 1.39(2) yes
C53 C54 1.37(2) yes
C54 C55 1.35(2) yes
C55 C56 1.39(2) yes
C61 C62 1.41(2) yes
C21 C22 1.370(10) yes
C21 C26 1.400(10) yes
C22 C23 1.40(2) yes
C23 C24 1.37(2) yes
C24 C25 1.36(2) yes
C61 C66 1.35(2) yes
C62 C63 1.39(2) yes
C63 C64 1.38(2) yes
C64 C65 1.35(2) yes
C65 C66 1.39(2) yes
